data_7057447
loop_
_publ_author_name
'Cao, Yupeng'
'Huang, Haifeng'
'Lin, Xiangyang'
'Yang, Jun'
'Gong, Xuedong'

_publ_section_title
;
 Synthesis and properties of
 5,5&#x2032;-dinitramino-3,3&#x2032;-bi(1,2,4-oxadiazole) and its
 energetic salts
;
_journal_issue 14
_journal_name_full 'New Journal of Chemistry'
_journal_page_first 11390
_journal_paper_doi 10.1039/C8NJ01683F
_journal_volume 42
_journal_year 2018
_chemical_formula_sum 'C4 H10 N10 O7'
_chemical_formula_weight 310.22
_space_group_crystal_system orthorhombic
_space_group_IT_number 56
_space_group_name_Hall '-P 2ab 2ac'
_space_group_name_H-M_alt 'P c c n'
_symmetry_space_group_name_Hall '-P 2ab 2ac'
_symmetry_space_group_name_H-M 'P c c n'
_atom_sites_solution_hydrogens difmap
_audit_block_doi 10.5517/ccdc.csd.cc1zj38w
_audit_creation_method SHELXL-2013
_audit_update_record
;
2018-03-27 deposited with the CCDC.
2018-05-14 downloaded from the CCDC.
;
_cell_angle_alpha 90
_cell_angle_beta 90
_cell_angle_gamma 90
_cell_formula_units_Z 8
_cell_length_a 7.7918(3)
_cell_length_b 10.4242(4)
_cell_length_c 29.2890(13)
_cell_measurement_reflns_used 9940
_cell_measurement_temperature 173(2)
_cell_measurement_theta_max 54.949
_cell_measurement_theta_min 5.923
_cell_volume 2378.95(17)
_computing_cell_refinement 'Bruker SAINT'
_computing_data_collection 'Bruker APEX2'
_computing_data_reduction 'Bruker SAINT'
_computing_molecular_graphics 'Bruker SHELXTL'
_computing_publication_material 'Bruker SHELXTL'
_computing_structure_refinement 'SHELXL-2013 (Sheldrick, 2013)'
_computing_structure_solution 'SHELXS-97 (Sheldrick 2008)'
_diffrn_ambient_temperature 173(2)
_diffrn_measured_fraction_theta_full 0.994
_diffrn_measured_fraction_theta_max 0.994
_diffrn_measurement_device_type 'Bruker APEX-II CCD'
_diffrn_measurement_method '\f and \w scans'
_diffrn_radiation_type MoK\a
_diffrn_radiation_wavelength 0.71073
_diffrn_reflns_av_R_equivalents 0.0366
_diffrn_reflns_av_unetI/netI 0.0201
_diffrn_reflns_Laue_measured_fraction_full 0.994
_diffrn_reflns_Laue_measured_fraction_max 0.994
_diffrn_reflns_limit_h_max 9
_diffrn_reflns_limit_h_min -9
_diffrn_reflns_limit_k_max 12
_diffrn_reflns_limit_k_min -12
_diffrn_reflns_limit_l_max 36
_diffrn_reflns_limit_l_min -36
_diffrn_reflns_number 20605
_diffrn_reflns_point_group_measured_fraction_full 0.994
_diffrn_reflns_point_group_measured_fraction_max 0.994
_diffrn_reflns_theta_full 25.242
_diffrn_reflns_theta_max 25.991
_diffrn_reflns_theta_min 2.398
_exptl_absorpt_coefficient_mu 0.160
_exptl_absorpt_correction_T_max 0.7456
_exptl_absorpt_correction_T_min 0.6601
_exptl_absorpt_correction_type multi-scan
_exptl_absorpt_process_details sadabs
_exptl_crystal_colour red
_exptl_crystal_density_diffrn 1.732
_exptl_crystal_description prismatic
_exptl_crystal_F_000 1280
_exptl_crystal_size_max 0.200
_exptl_crystal_size_mid 0.170
_exptl_crystal_size_min 0.120
_refine_diff_density_max 0.303
_refine_diff_density_min -0.168
_refine_diff_density_rms 0.041
_refine_ls_extinction_expression Fc^*^=kFc[1+0.001xFc^2^\l^3^/sin(2\q)]^-1/4^
_refine_ls_extinction_method SHELXL
_refine_ls_goodness_of_fit_ref 1.090
_refine_ls_hydrogen_treatment refall
_refine_ls_matrix_type full
_refine_ls_number_parameters 231
_refine_ls_number_reflns 2334
_refine_ls_number_restraints 0
_refine_ls_restrained_S_all 1.090
_refine_ls_R_factor_all 0.0379
_refine_ls_R_factor_gt 0.0319
_refine_ls_shift/su_max 0.001
_refine_ls_shift/su_mean 0.000
_refine_ls_structure_factor_coef Fsqd
_refine_ls_weighting_details 'w=1/[\s^2^(Fo^2^)+(0.0717P)^2^+0.4511P] where P=(Fo^2^+2Fc^2^)/3'
_refine_ls_weighting_scheme calc
_refine_ls_wR_factor_gt 0.1022
_refine_ls_wR_factor_ref 0.1105
_reflns_Friedel_coverage 0.000
_reflns_number_gt 2060
_reflns_number_total 2334
_reflns_threshold_expression 'I > 2\s(I)'
_cod_data_source_file c8nj01683f2.cif
_cod_data_source_block mo_d8v18152_0m
_cod_depositor_comments 'Adding full bibliography for 7057447.cif.'
_cod_database_code 7057447
_shelx_space_group_comment
; 
The symmetry employed for this shelxl refinement is uniquely defined 
by the following loop, which should always be used as a source of 
symmetry information in preference to the above space-group names. 
They are only intended as comments. 
;
_shelx_estimated_absorpt_t_min 0.969
_shelx_estimated_absorpt_t_max 0.981
_shelxl_version_number 2013-4

loop_
_space_group_symop_operation_xyz
'x, y, z'
'-x+1/2, -y+1/2, z'
'-x, y+1/2, -z+1/2'
'x+1/2, -y, -z+1/2'
'-x, -y, -z'
'x-1/2, y-1/2, -z'
'x, -y-1/2, z-1/2'
'-x-1/2, y, z-1/2'

loop_
_atom_site_label
_atom_site_type_symbol
_atom_site_fract_x
_atom_site_fract_y
_atom_site_fract_z
_atom_site_U_iso_or_equiv
_atom_site_adp_type
_atom_site_occupancy
_atom_site_site_symmetry_order
_atom_site_calc_flag
O1 O 0.43912(13) 0.19815(10) 0.42812(3) 0.0272(3) Uani 1 1 d
O2 O 0.74052(12) 0.47067(9) 0.57370(3) 0.0224(3) Uani 1 1 d
O3 O 0.70013(13) 0.45869(10) 0.35663(3) 0.0278(3) Uani 1 1 d
O4 O 0.60041(15) 0.36439(11) 0.29641(3) 0.0356(3) Uani 1 1 d
O5 O 0.44865(15) 0.22945(11) 0.64439(4) 0.0376(3) Uani 1 1 d
O6 O 0.53052(16) 0.33084(11) 0.70470(3) 0.0370(3) Uani 1 1 d
O7 O 0.14925(14) 0.42308(12) 0.30728(4) 0.0310(3) Uani 1 1 d
N1 N 0.60322(14) 0.37030(11) 0.43819(4) 0.0188(3) Uani 1 1 d
N2 N 0.45620(16) 0.21458(12) 0.47578(4) 0.0256(3) Uani 1 1 d
N3 N 0.54528(14) 0.31779(11) 0.56335(4) 0.0193(3) Uani 1 1 d
N4 N 0.72255(15) 0.45521(11) 0.52606(4) 0.0225(3) Uani 1 1 d
N5 N 0.52074(16) 0.28652(12) 0.36220(4) 0.0251(3) Uani 1 1 d
N6 N 0.61084(14) 0.37362(11) 0.33842(4) 0.0236(3) Uani 1 1 d
N7 N 0.63851(15) 0.39416(12) 0.63945(4) 0.0238(3) Uani 1 1 d
N8 N 0.53492(15) 0.31438(11) 0.66281(4) 0.0245(3) Uani 1 1 d
N9 N 0.36151(18) 0.42731(15) 0.22745(5) 0.0311(3) Uani 1 1 d
N10 N 0.86670(17) 0.56945(13) 0.43545(5) 0.0243(3) Uani 1 1 d
C1 C 0.53011(16) 0.29447(12) 0.40789(5) 0.0204(3) Uani 1 1 d
C2 C 0.55269(16) 0.31617(13) 0.47853(4) 0.0186(3) Uani 1 1 d
C3 C 0.60715(16) 0.36526(12) 0.52307(5) 0.0180(3) Uani 1 1 d
C4 C 0.63145(16) 0.38557(12) 0.59373(5) 0.0191(3) Uani 1 1 d
H7A H 0.207(2) 0.4708(19) 0.3274(7) 0.044(5) Uiso 1 1 d
H9A H 0.303(3) 0.420(2) 0.2552(8) 0.062(7) Uiso 1 1 d
H10A H 0.893(3) 0.645(2) 0.4212(7) 0.049(6) Uiso 1 1 d
H7B H 0.108(3) 0.361(2) 0.3223(7) 0.051(6) Uiso 1 1 d
H9B H 0.445(3) 0.486(2) 0.2269(8) 0.063(7) Uiso 1 1 d
H10B H 0.777(3) 0.533(2) 0.4240(8) 0.059(7) Uiso 1 1 d
H9C H 0.411(4) 0.342(3) 0.2208(11) 0.107(10) Uiso 1 1 d
H10C H 0.960(3) 0.519(2) 0.4294(7) 0.060(7) Uiso 1 1 d
H9D H 0.292(4) 0.447(3) 0.2012(10) 0.091(9) Uiso 1 1 d
H10D H 0.858(3) 0.586(2) 0.4648(9) 0.051(6) Uiso 1 1 d

loop_
_atom_site_aniso_label
_atom_site_aniso_U_11
_atom_site_aniso_U_22
_atom_site_aniso_U_33
_atom_site_aniso_U_23
_atom_site_aniso_U_13
_atom_site_aniso_U_12
O1 0.0332(6) 0.0218(6) 0.0266(6) 0.0020(4) -0.0060(4) -0.0104(4)
O2 0.0218(5) 0.0220(5) 0.0234(5) -0.0012(4) 0.0009(4) -0.0063(4)
O3 0.0292(6) 0.0291(6) 0.0251(5) -0.0011(4) -0.0011(4) -0.0088(4)
O4 0.0442(7) 0.0422(7) 0.0203(6) -0.0010(4) -0.0049(5) -0.0030(5)
O5 0.0470(7) 0.0398(7) 0.0261(6) -0.0010(5) 0.0021(5) -0.0230(5)
O6 0.0518(7) 0.0387(7) 0.0206(6) -0.0014(5) 0.0031(5) -0.0081(5)
O7 0.0344(6) 0.0344(7) 0.0241(6) 0.0009(5) -0.0003(4) -0.0064(5)
N1 0.0190(6) 0.0166(6) 0.0208(6) 0.0004(4) -0.0009(4) -0.0009(4)
N2 0.0288(6) 0.0237(7) 0.0242(6) 0.0028(5) -0.0044(5) -0.0072(5)
N3 0.0193(6) 0.0168(6) 0.0218(6) 0.0007(4) 0.0009(4) -0.0018(4)
N4 0.0231(6) 0.0215(6) 0.0228(6) -0.0006(4) 0.0008(5) -0.0038(5)
N5 0.0293(6) 0.0207(6) 0.0252(6) 0.0002(5) -0.0047(5) -0.0033(5)
N6 0.0241(6) 0.0239(6) 0.0229(6) -0.0007(5) -0.0029(5) 0.0029(5)
N7 0.0239(6) 0.0228(6) 0.0248(6) -0.0001(5) 0.0009(5) -0.0038(5)
N8 0.0265(6) 0.0233(6) 0.0237(6) -0.0004(5) 0.0014(5) -0.0015(5)
N9 0.0294(7) 0.0401(8) 0.0238(7) -0.0014(6) -0.0019(6) 0.0026(6)
N10 0.0250(7) 0.0232(7) 0.0249(7) 0.0000(5) -0.0003(5) -0.0084(5)
C1 0.0184(6) 0.0160(7) 0.0269(7) 0.0000(5) -0.0026(5) 0.0000(5)
C2 0.0159(6) 0.0151(7) 0.0247(7) 0.0025(5) 0.0003(5) -0.0003(5)
C3 0.0161(6) 0.0139(7) 0.0238(7) 0.0018(5) 0.0019(5) 0.0010(5)
C4 0.0163(6) 0.0152(6) 0.0258(7) 0.0006(5) 0.0010(5) 0.0003(5)

loop_
_atom_type_symbol
_atom_type_description
_atom_type_scat_dispersion_real
_atom_type_scat_dispersion_imag
_atom_type_scat_source
C C 0.0033 0.0016 'International Tables Vol C Tables 4.2.6.8 and 6.1.1.4'
H H 0.0000 0.0000 'International Tables Vol C Tables 4.2.6.8 and 6.1.1.4'
N N 0.0061 0.0033 'International Tables Vol C Tables 4.2.6.8 and 6.1.1.4'
O O 0.0106 0.0060 'International Tables Vol C Tables 4.2.6.8 and 6.1.1.4'

loop_
_geom_angle_atom_site_label_1
_geom_angle_atom_site_label_2
_geom_angle_atom_site_label_3
_geom_angle
C1 O1 N2 106.91(10)
C4 O2 N4 106.84(10)
C1 N1 C2 102.11(11)
C2 N2 O1 102.37(10)
C4 N3 C3 102.05(11)
C3 N4 O2 102.54(10)
N6 N5 C1 116.54(11)
O4 N6 O3 121.16(12)
O4 N6 N5 115.41(11)
O3 N6 N5 123.43(12)
C4 N7 N8 116.17(11)
O5 N8 O6 121.09(12)
O5 N8 N7 123.17(12)
O6 N8 N7 115.74(11)
N1 C1 N5 137.01(13)
N1 C1 O1 111.94(12)
N5 C1 O1 111.04(11)
N2 C2 N1 116.66(12)
N2 C2 C3 120.47(12)
N1 C2 C3 122.84(12)
N4 C3 N3 116.49(12)
N4 C3 C2 120.78(12)
N3 C3 C2 122.70(12)
N3 C4 N7 136.78(12)
N3 C4 O2 112.07(12)
N7 C4 O2 111.14(11)

loop_
_geom_bond_atom_site_label_1
_geom_bond_atom_site_label_2
_geom_bond_distance
O1 C1 1.3645(16)
O1 N2 1.4126(14)
O2 C4 1.3615(16)
O2 N4 1.4116(14)
O3 N6 1.2469(15)
O4 N6 1.2371(16)
O5 N8 1.2356(15)
O6 N8 1.2395(16)
N1 C1 1.3177(17)
N1 C2 1.3674(17)
N2 C2 1.3012(18)
N3 C4 1.3198(17)
N3 C3 1.3671(17)
N4 C3 1.3021(18)
N5 N6 1.3425(17)
N5 C1 1.3429(18)
N7 C4 1.3431(19)
N7 N8 1.3458(16)
C2 C3 1.464(2)

loop_
_geom_torsion_atom_site_label_1
_geom_torsion_atom_site_label_2
_geom_torsion_atom_site_label_3
_geom_torsion_atom_site_label_4
_geom_torsion
C1 O1 N2 C2 0.06(13)
C4 O2 N4 C3 0.25(12)
C1 N5 N6 O4 179.94(11)
C1 N5 N6 O3 0.11(18)
C4 N7 N8 O5 6.37(18)
C4 N7 N8 O6 -173.68(12)
C2 N1 C1 N5 179.78(15)
C2 N1 C1 O1 -0.08(14)
N6 N5 C1 N1 2.6(2)
N6 N5 C1 O1 -177.57(11)
N2 O1 C1 N1 0.02(14)
N2 O1 C1 N5 -179.88(11)
O1 N2 C2 N1 -0.13(15)
O1 N2 C2 C3 -178.13(11)
C1 N1 C2 N2 0.14(16)
C1 N1 C2 C3 178.09(12)
O2 N4 C3 N3 -0.18(15)
O2 N4 C3 C2 -178.25(11)
C4 N3 C3 N4 0.03(15)
C4 N3 C3 C2 178.06(12)
N2 C2 C3 N4 170.23(13)
N1 C2 C3 N4 -7.7(2)
N2 C2 C3 N3 -7.7(2)
N1 C2 C3 N3 174.40(11)
C3 N3 C4 N7 179.00(15)
C3 N3 C4 O2 0.15(14)
N8 N7 C4 N3 0.9(2)
N8 N7 C4 O2 179.74(11)
N4 O2 C4 N3 -0.26(14)
N4 O2 C4 N7 -179.42(10)
